data_4120916
loop_
_publ_author_name
'Nicolaas A. Vermeulen'
'Olga Karagiaridi'
'Amy A. Sarjeant'
'Charlotte L. Stern'
'Joseph T. Hupp'
'Omar K. Farha'
'J. Fraser Stoddart'

_publ_contact_author_name
;
;
_publ_section_title
;
 Aromatizing Olefin Metathesis by Ligand Isolation inside a Metal- Organic
 Framework
;
_journal_name_full 'Journal of the American Chemical Society'
_journal_page_first 14916
_journal_page_last 14919
_journal_paper_doi 10.1021/ja407333q
_journal_volume 135
_journal_year 2013
_chemical_formula_moiety 'C54 H30 Br2 N2 O8 Zn2'
_chemical_formula_sum 'C54 H30 Br2 N2 O8 Zn2'
_chemical_formula_weight 1125.36
_chemical_name_systematic
;
 ?
;
_space_group_crystal_system orthorhombic
_space_group_IT_number 47
_space_group_name_Hall '-P 2 2'
_space_group_name_H-M_alt 'P m m m'
_symmetry_space_group_name_Hall '-P 2 2'
_symmetry_space_group_name_H-M 'P m m m'
_atom_sites_solution_hydrogens geom
_atom_sites_solution_primary dual
_audit_creation_date 2013-01-23
_audit_creation_method
;
  Olex2 1.2
  (compiled Dec  5 2012 16:17:34, GUI svn.r4385)
;
_cell_angle_alpha 90
_cell_angle_beta 90
_cell_angle_gamma 90
_cell_formula_units_Z 1
_cell_length_a 10.5916(6)
_cell_length_b 16.2330(8)
_cell_length_c 18.2994(14)
_cell_measurement_reflns_used 4637
_cell_measurement_temperature 100(2)
_cell_measurement_theta_max 58.86
_cell_measurement_theta_min 2.41
_cell_volume 3146.3(3)
_computing_cell_refinement 'SAINT V7.23A (Bruker, 2005)'
_computing_data_collection 'APEX2 V2.1-4 (Bruker, 2007)'
_computing_data_reduction 'Bruker SAINT'
_computing_molecular_graphics
;
O. V. Dolomanov, L. J. Bourhis, R. J. Gildea, J. A. K. Howard and H. Puschmann,
OLEX2: a complete structure solution, refinement and analysis program.
J. Appl. Cryst. (2009). 42, 339-341.
;
_computing_publication_material
;
O. V. Dolomanov, L. J. Bourhis, R. J. Gildea, J. A. K. Howard and H. Puschmann,
OLEX2: a complete structure solution, refinement and analysis program.
J. Appl. Cryst. (2009). 42, 339-341.
;
_computing_structure_refinement
;
SHELXL, G.M. Sheldrick, Acta Cryst.
(2008). A64, 112-122
;
_computing_structure_solution
;
XM, G.M. Sheldrick, Acta Cryst.
(2008). A64, 112-122
;
_diffrn_ambient_temperature 99.99
_diffrn_detector_area_resol_mean 8
_diffrn_measured_fraction_theta_full 0.984
_diffrn_measured_fraction_theta_max 0.984
_diffrn_measurement_device_type 'Bruker Kappa APEX CCD area detector'
_diffrn_measurement_method '\w and \f scans'
_diffrn_radiation_monochromator 'MX optics'
_diffrn_radiation_type CuK\a
_diffrn_radiation_wavelength 1.54178
_diffrn_reflns_av_R_equivalents 0.0947
_diffrn_reflns_av_unetI/netI 0.0846
_diffrn_reflns_Laue_measured_fraction_full 0.984
_diffrn_reflns_Laue_measured_fraction_max 0.984
_diffrn_reflns_limit_h_max 11
_diffrn_reflns_limit_h_min -11
_diffrn_reflns_limit_k_max 9
_diffrn_reflns_limit_k_min -18
_diffrn_reflns_limit_l_max 20
_diffrn_reflns_limit_l_min -13
_diffrn_reflns_number 10357
_diffrn_reflns_point_group_measured_fraction_full 0.984
_diffrn_reflns_point_group_measured_fraction_max 0.984
_diffrn_reflns_theta_full 58.850
_diffrn_reflns_theta_max 58.85
_diffrn_reflns_theta_min 2.41
_diffrn_source microsource
_diffrn_standards_number 0
_exptl_absorpt_coefficient_mu 1.393
_exptl_absorpt_correction_T_max 0.7515
_exptl_absorpt_correction_T_min 0.3881
_exptl_absorpt_correction_type multi-scan
_exptl_absorpt_process_details
;
SADABS-2012/1 (Bruker,2012) was used for absorption correction.
wR2(int) was 0.1137 before and 0.0740 after correction.
The Ratio of minimum to maximum transmission is 0.5164.
The \l/2 correction factor is 0.0015.
;
_exptl_crystal_colour colourless
_exptl_crystal_colour_primary colourless
_exptl_crystal_density_diffrn 0.594
_exptl_crystal_description lath
_exptl_crystal_F_000 562
_exptl_crystal_size_max 0.318
_exptl_crystal_size_mid 0.087
_exptl_crystal_size_min 0.055
_refine_diff_density_max 3.127
_refine_diff_density_min -1.633
_refine_diff_density_rms 0.158
_refine_ls_extinction_method none
_refine_ls_goodness_of_fit_ref 1.301
_refine_ls_hydrogen_treatment constr
_refine_ls_matrix_type full
_refine_ls_number_parameters 118
_refine_ls_number_reflns 2551
_refine_ls_number_restraints 132
_refine_ls_restrained_S_all 1.396
_refine_ls_R_factor_all 0.1448
_refine_ls_R_factor_gt 0.1145
_refine_ls_shift/su_max 0.001
_refine_ls_shift/su_mean 0.000
_refine_ls_structure_factor_coef Fsqd
_refine_ls_weighting_details
;
 w=1/[\s^2^(Fo^2^)+(0.2000P)^2^]
 where P=(Fo^2^+2Fc^2^)/3
;
_refine_ls_weighting_scheme calc
_refine_ls_wR_factor_gt 0.3156
_refine_ls_wR_factor_ref 0.3484
_reflns_Friedel_coverage 0.000
_reflns_number_gt 1707
_reflns_number_total 2551
_reflns_threshold_expression 'I > 2\s(I)'
_cod_data_source_file ja407333q_si_002.cif
_cod_data_source_block n2378
_cod_database_code 4120916
_shelx_space_group_comment
;
The symmetry employed for this shelxl refinement is uniquely defined
by the following loop, which should always be used as a source of
symmetry information in preference to the above space-group names.
They are only intended as comments.
;
_olex2_refinement_description
;
1. Fixed Uiso
 At 1.2 times of:
  H9 of C9, H3 of C3, H13 of C13, {H14A,H14B} of C14, H8 of C8, H4 of C4
2. Restrained distances
 C13-C12
 1.481 with sigma of 0.0001
 C13-C14
 1.329 with sigma of 0.0001
 C12-C14
 2.502 with sigma of 0.0001
3. Rigid bond restraints
 All non-hydrogen atoms
 with sigma for 1-2 distances of 0.004 and sigma for 1-3 distances of 0.01
4. Uiso/Uaniso restraints and constraints
All non-hydrogen atoms have similar U: within 1.7A with sigma of 0.01 and 
sigma for terminal atoms of 0.02 Uanis(C6) ~ Ueq, Uanis(Zn1) ~ Ueq: with sigma 
of 0.002 and sigma for terminal atoms of 0.01
5. others
 Fixed Sof: C8(0.5) H8(0.5) C9(0.5) H9(0.5) C13(0.25) H13(0.25) C14(0.25)
 H14A(0.25) H14B(0.25)
6.a Aromatic/amide H refined with riding coordinates:
 C3(H3), C4(H4), C8(H8), C9(H9), C13(H13)
6.b X=CH2 refined with riding coordinates:
 C14(H14A,H14B)
;
_smtbx_masks_special_details
;
The solvent masking procedure as implemented in Olex2 was used to remove the
electronic contribution of solvent molecules from the refinement.  As the exact
solvent content is not known, only the atoms used in the refinement model are
reported in the formula here.


Total solvent accessible volume / cell = 2188.1 Ang^3^ [69.5%]
Total electron count / cell = 446.6
;
_shelx_estimated_absorpt_t_max 0.927
_shelx_estimated_absorpt_t_min 0.666
_shelxl_version_number 2012-6

loop_
_space_group_symop_operation_xyz
'x, y, z'
'-x, -y, z'
'x, -y, -z'
'-x, y, -z'
'-x, -y, -z'
'x, y, -z'
'-x, y, z'
'x, -y, z'

loop_
_atom_site_label
_atom_site_type_symbol
_atom_site_fract_x
_atom_site_fract_y
_atom_site_fract_z
_atom_site_U_iso_or_equiv
_atom_site_adp_type
_atom_site_occupancy
_atom_site_site_symmetry_order
_atom_site_calc_flag
_atom_site_refinement_flags_posn
_atom_site_refinement_flags_adp
_atom_site_refinement_flags_occupancy
Br1 Br 0.19094(15) 1.0000 0.5000 0.0804(10) Uani 1 4 d S TU P
Zn1 Zn 0.0000 0.5000 0.42016(10) 0.0217(6) Uani 1 4 d S TU P
O1 O 0.1309(5) 0.5871(3) 0.4382(3) 0.0475(14) Uani 1 1 d . U .
N1 N 0.0000 0.5000 0.3101(7) 0.050(3) Uani 1 4 d S TU P
C1 C 0.1582(9) 0.6155(5) 0.5000 0.0315(17) Uani 1 2 d S TU P
C2 C 0.2365(9) 0.6951(5) 0.5000 0.0339(19) Uani 1 2 d S TU P
C3 C 0.2707(9) 0.7321(5) 0.4347(5) 0.063(2) Uani 1 1 d . U .
H3 H 0.2494 0.7074 0.3893 0.076 Uiso 1 1 calc R U .
C4 C 0.3368(9) 0.8060(5) 0.4371(5) 0.064(2) Uani 1 1 d . U .
H4 H 0.3636 0.8298 0.3923 0.077 Uiso 1 1 calc R U .
C5 C 0.3650(8) 0.8460(5) 0.5000 0.0361(19) Uani 1 2 d S TU P
C6 C 0.4324(8) 0.9245(6) 0.5000 0.0293(18) Uani 1 2 d S TU P
C7 C 0.3699(12) 1.0000 0.5000 0.038(3) Uani 1 4 d S TU P
C8 C -0.0813(17) 0.5405(14) 0.2691(10) 0.074(4) Uani 0.5 1 d . U P
H8 H -0.1442 0.5716 0.2938 0.088 Uiso 0.5 1 calc R U P
C9 C -0.0838(17) 0.5421(16) 0.1979(10) 0.086(4) Uani 0.5 1 d . U P
H9 H -0.1471 0.5740 0.1744 0.103 Uiso 0.5 1 calc R U P
C10 C 0.0000 0.5000 0.1557(11) 0.085(4) Uani 1 4 d S TU P
C11 C 0.0000 0.5000 0.0769(11) 0.098(4) Uani 1 4 d S TU P
C12 C -0.1074(2) 0.5000 0.0393(4) 0.114(5) Uani 1 2 d DS TU P
C13 C -0.2251(2) 0.5367(5) 0.0684(2) 0.119(7) Uani 0.25 1 d D U P
H13 H -0.2239 0.5550 0.1178 0.143 Uiso 0.25 1 calc R U P
C14 C -0.3322(2) 0.5465(5) 0.0316(3) 0.122(10) Uani 0.25 1 d D U P
H14A H -0.3377 0.5292 -0.0179 0.147 Uiso 0.25 1 calc R U P
H14B H -0.4033 0.5708 0.0548 0.147 Uiso 0.25 1 calc R U P

loop_
_atom_site_aniso_label
_atom_site_aniso_U_11
_atom_site_aniso_U_22
_atom_site_aniso_U_33
_atom_site_aniso_U_23
_atom_site_aniso_U_13
_atom_site_aniso_U_12
Br1 0.0204(10) 0.0215(9) 0.199(3) 0.000 0.000 0.000
Zn1 0.0143(9) 0.0038(8) 0.0471(10) 0.000 0.000 0.000
O1 0.046(3) 0.033(3) 0.063(3) 0.007(2) -0.009(3) -0.017(2)
N1 0.067(8) 0.051(7) 0.034(3) 0.000 0.000 0.000
C1 0.026(4) 0.008(3) 0.060(4) 0.000 0.000 0.005(3)
C2 0.028(4) 0.010(3) 0.064(5) 0.000 0.000 0.001(3)
C3 0.075(5) 0.038(4) 0.078(5) 0.004(3) 0.003(4) -0.035(4)
C4 0.074(5) 0.036(4) 0.081(5) 0.008(3) -0.003(4) -0.032(4)
C5 0.015(4) 0.013(3) 0.080(5) 0.000 0.000 0.009(3)
C6 0.024(2) 0.025(2) 0.039(2) 0.000 0.000 0.0000(16)
C7 0.017(3) 0.018(4) 0.078(7) 0.000 0.000 0.000
C8 0.085(8) 0.095(8) 0.040(5) 0.009(6) -0.008(5) 0.016(6)
C9 0.102(9) 0.116(9) 0.040(5) 0.004(6) -0.008(5) 0.014(6)
C10 0.098(10) 0.117(10) 0.041(6) 0.000 0.000 0.000
C11 0.110(10) 0.140(11) 0.043(6) 0.000 0.000 0.000
C12 0.112(10) 0.176(13) 0.054(7) 0.000 -0.001(5) 0.000
C13 0.115(12) 0.183(16) 0.060(11) 0.000(9) 0.007(9) 0.001(8)
C14 0.109(15) 0.19(2) 0.066(17) -0.013(18) 0.012(12) 0.015(17)

loop_
_atom_type_symbol
_atom_type_description
_atom_type_scat_dispersion_real
_atom_type_scat_dispersion_imag
_atom_type_scat_source
C C 0.0181 0.0091 'International Tables Vol C Tables 4.2.6.8 and 6.1.1.4'
H H 0.0000 0.0000 'International Tables Vol C Tables 4.2.6.8 and 6.1.1.4'
Br Br -0.6763 1.2805 'International Tables Vol C Tables 4.2.6.8 and 6.1.1.4'
N N 0.0311 0.0180 'International Tables Vol C Tables 4.2.6.8 and 6.1.1.4'
O O 0.0492 0.0322 'International Tables Vol C Tables 4.2.6.8 and 6.1.1.4'
Zn Zn -1.5491 0.6778 'International Tables Vol C Tables 4.2.6.8 and 6.1.1.4'

loop_
_geom_angle_atom_site_label_1
_geom_angle_atom_site_label_2
_geom_angle_atom_site_label_3
_geom_angle
_geom_angle_site_symmetry_1
_geom_angle_site_symmetry_3
O1 Zn1 Zn1 80.53(16) . 5_566
O1 Zn1 Zn1 80.53(16) 2_565 5_566
O1 Zn1 Zn1 80.53(16) 8_565 5_566
O1 Zn1 Zn1 80.53(16) 7 5_566
O1 Zn1 O1 87.3(3) . 7
O1 Zn1 O1 87.3(3) 2_565 8_565
O1 Zn1 O1 89.6(3) . 8_565
O1 Zn1 O1 161.1(3) . 2_565
O1 Zn1 O1 161.1(3) 8_565 7
O1 Zn1 O1 89.6(3) 2_565 7
O1 Zn1 N1 99.47(16) . .
O1 Zn1 N1 99.47(16) 8_565 .
O1 Zn1 N1 99.47(16) 7 .
O1 Zn1 N1 99.47(16) 2_565 .
N1 Zn1 Zn1 180.0 . 5_566
C1 O1 Zn1 124.4(5) . .
C8 N1 Zn1 124.7(9) 8_565 .
C8 N1 Zn1 124.7(9) 2_565 .
C8 N1 Zn1 124.7(9) 7 .
C8 N1 Zn1 124.7(9) . .
C8 N1 C8 81.6(17) . 7
C8 N1 C8 81.6(17) 2_565 8_565
C8 N1 C8 110.6(19) 2_565 .
C8 N1 C8 59.9(19) 8_565 .
C8 N1 C8 59.9(19) 2_565 7
C8 N1 C8 110.6(19) 8_565 7
O1 C1 O1 128.7(9) . 6_556
O1 C1 C2 115.6(4) 6_556 .
O1 C1 C2 115.7(4) . .
C3 C2 C1 120.4(5) . .
C3 C2 C1 120.4(5) 6_556 .
C3 C2 C3 119.2(9) 6_556 .
C2 C3 H3 120.7 . .
C2 C3 C4 118.6(9) . .
C4 C3 H3 120.7 . .
C3 C4 H4 118.3 . .
C5 C4 C3 123.5(9) . .
C5 C4 H4 118.3 . .
C4 C5 C4 116.4(9) 6_556 .
C4 C5 C6 121.7(5) . .
C4 C5 C6 121.7(5) 6_556 .
C6 C6 C5 119.3(5) 7_655 .
C7 C6 C5 122.3(9) . .
C7 C6 C6 118.4(6) . 7_655
C6 C7 Br1 118.4(6) . .
C6 C7 Br1 118.4(6) 3_576 .
C6 C7 C6 123.2(12) 3_576 .
N1 C8 H8 116.9 . .
N1 C8 C9 92.8(14) . 8_565
C9 C8 N1 126.3(19) . .
C9 C8 H8 116.9 . .
C9 C8 H8 134.7 8_565 .
C9 C8 C9 46.9(19) . 8_565
C8 C9 H9 118.5 . .
C8 C9 C10 123(2) . .
C10 C9 H9 118.5 . .
C9 C10 C9 111(2) 2_565 .
C9 C10 C9 81.5(19) 7 .
C9 C10 C9 60(2) 8_565 .
C9 C10 C9 60(2) 2_565 7
C9 C10 C9 81.5(19) 2_565 8_565
C9 C10 C9 111(2) 7 8_565
C9 C10 C11 124.6(11) 8_565 .
C9 C10 C11 124.6(11) . .
C9 C10 C11 124.6(11) 2_565 .
C9 C10 C11 124.6(11) 7 .
C12 C11 C10 121.2(8) . .
C12 C11 C10 121.2(8) 2_565 .
C12 C11 C12 117.7(15) 2_565 .
C11 C12 C12 121.2(8) . 6
C11 C12 C13 122.3(8) . .
C11 C12 C13 122.3(8) . 8_565
C12 C12 C13 111.1(3) 6 .
C12 C12 C13 111.1(3) 6 8_565
C13 C12 C13 47.5(6) 8_565 .
C12 C13 H13 117.1 . .
C12 C13 C14 95.1(4) . 8_565
C14 C13 C12 125.759(15) . .
C14 C13 H13 124.7 8_565 .
C14 C13 H13 117.1 . .
C14 C13 C14 52.5(6) . 8_565
C13 C14 H14A 120.0 . .
C13 C14 H14B 120.0 . .
H14A C14 H14B 120.0 . .

loop_
_geom_bond_atom_site_label_1
_geom_bond_atom_site_label_2
_geom_bond_distance
_geom_bond_site_symmetry_2
Br1 C7 1.896(13) .
Zn1 Zn1 2.922(4) 5_566
Zn1 O1 2.008(5) 7
Zn1 O1 2.008(5) 8_565
Zn1 O1 2.008(5) .
Zn1 O1 2.008(5) 2_565
Zn1 N1 2.014(13) .
O1 C1 1.254(6) .
N1 C8 1.318(18) 7
N1 C8 1.318(18) .
N1 C8 1.318(18) 8_565
N1 C8 1.318(18) 2_565
C1 O1 1.254(6) 6_556
C1 C2 1.536(12) .
C2 C3 1.385(10) .
C2 C3 1.385(10) 6_556
C3 H3 0.9500 .
C3 C4 1.391(11) .
C4 H4 0.9500 .
C4 C5 1.354(10) .
C5 C4 1.354(10) 6_556
C5 C6 1.462(13) .
C6 C6 1.431(17) 7_655
C6 C7 1.393(11) .
C7 C6 1.393(11) 3_576
C8 H8 0.9500 .
C8 C9 1.87(3) 8_565
C8 C9 1.30(2) .
C9 H9 0.9500 .
C9 C10 1.36(2) .
C10 C9 1.36(2) 8_565
C10 C9 1.36(2) 7
C10 C9 1.36(2) 2_565
C10 C11 1.44(3) .
C11 C12 1.329(11) .
C11 C12 1.329(11) 2_565
C12 C12 1.439(15) 6
C12 C13 1.48100(12) .
C12 C13 1.48100(12) 8_565
C13 H13 0.9500 .
C13 C14 1.889(8) 8_565
C13 C14 1.32900(12) .
C14 H14A 0.9500 .
C14 H14B 0.9500 .

loop_
_geom_torsion_atom_site_label_1
_geom_torsion_atom_site_label_2
_geom_torsion_atom_site_label_3
_geom_torsion_atom_site_label_4
_geom_torsion
_geom_torsion_site_symmetry_1
_geom_torsion_site_symmetry_4
Zn1 O1 C1 O1 14.8(14) . 6_556
Zn1 O1 C1 C2 -165.9(5) . .
Zn1 N1 C8 C9 -144.6(7) . 8_565
Zn1 N1 C8 C9 179.8(18) . .
O1 C1 C2 C3 179.3(8) . 6_556
O1 C1 C2 C3 -1.2(13) 6_556 6_556
O1 C1 C2 C3 1.2(13) . .
O1 C1 C2 C3 -179.3(8) 6_556 .
N1 C8 C9 C10 0(4) . .
C1 C2 C3 C4 177.2(9) . .
C2 C3 C4 C5 -3.0(16) . .
C3 C2 C3 C4 -0.9(18) 6_556 .
C3 C4 C5 C4 6.7(18) . 6_556
C3 C4 C5 C6 -178.7(10) . .
C4 C5 C6 C6 -87.2(8) . 7_655
C4 C5 C6 C6 87.2(8) 6_556 7_655
C4 C5 C6 C7 -92.8(8) 6_556 .
C4 C5 C6 C7 92.8(8) . .
C5 C6 C7 Br1 0.0 . .
C5 C6 C7 C6 180.0 . 3_576
C6 C6 C7 Br1 180.0 7_655 .
C6 C6 C7 C6 0.0 7_655 3_576
C8 N1 C8 C9 -31.1(12) 8_565 8_565
C8 N1 C8 C9 88.7(13) 7 8_565
C8 N1 C8 C9 -67(2) 8_565 .
C8 N1 C8 C9 53(3) 7 .
C8 N1 C8 C9 35.4(7) 2_565 8_565
C8 N1 C8 C9 -0.2(18) 2_565 .
C8 C9 C10 C9 -54(3) . 7
C8 C9 C10 C9 -0.2(17) . 2_565
C8 C9 C10 C9 66(2) . 8_565
C8 C9 C10 C11 179.8(17) . .
C9 C8 C9 C10 -52.3(19) 8_565 .
C9 C10 C11 C12 -142.4(12) 7 .
C9 C10 C11 C12 142.4(12) 2_565 .
C9 C10 C11 C12 37.6(12) 8_565 .
C9 C10 C11 C12 -37.6(12) . .
C9 C10 C11 C12 -37.6(12) 2_565 2_565
C9 C10 C11 C12 37.6(12) 7 2_565
C9 C10 C11 C12 142.4(12) . 2_565
C9 C10 C11 C12 -142.4(12) 8_565 2_565
C10 C11 C12 C12 180.000(1) . 6
C10 C11 C12 C13 28.5(5) . .
C10 C11 C12 C13 -28.5(5) . 8_565
C11 C12 C13 C14 172.9(7) . .
C11 C12 C13 C14 -140.6(5) . 8_565
C12 C11 C12 C12 0.000(0) 2_565 6
C12 C11 C12 C13 151.5(5) 2_565 8_565
C12 C11 C12 C13 -151.5(5) 2_565 .
C12 C12 C13 C14 65.3(3) 6 8_565
C12 C12 C13 C14 18.8(8) 6 .
C13 C12 C13 C14 -34.5(2) 8_565 8_565
C13 C12 C13 C14 -81.0(8) 8_565 .

loop_
_smtbx_masks_void_nr
_smtbx_masks_void_average_x
_smtbx_masks_void_average_y
_smtbx_masks_void_average_z
_smtbx_masks_void_volume
_smtbx_masks_void_count_electrons
1 -0.154 -0.092 -0.248 2188.1 446.6
